data_2229577
loop_
_publ_author_name
'Wang, Hongwei'
'Hu, Yimin'

_publ_section_title
;
 Ethyl 4-acetyl-5-oxo-3-phenylhexanoate
;
_journal_coeditor_code BH2342
_journal_issue 4
_journal_name_full 'Acta Crystallographica Section E'
_journal_page_first o919
_journal_paper_doi 10.1107/S160053681100955X
_journal_volume 67
_journal_year 2011
_chemical_formula_iupac 'C16 H20 O4'
_chemical_formula_moiety 'C16 H20 O4'
_chemical_formula_sum 'C16 H20 O4'
_chemical_formula_weight 276.32
_chemical_name_systematic
;
Ethyl 4-acetyl-5-oxo-3-phenylhexanoate
;
_space_group_IT_number 2
_symmetry_cell_setting triclinic
_symmetry_space_group_name_Hall '-P 1'
_symmetry_space_group_name_H-M 'P -1'
_atom_sites_solution_hydrogens geom
_atom_sites_solution_primary direct
_atom_sites_solution_secondary difmap
_audit_creation_method SHELXL-97
_cell_angle_alpha 80.973(2)
_cell_angle_beta 88.977(3)
_cell_angle_gamma 75.033(2)
_cell_formula_units_Z 2
_cell_length_a 5.8213(11)
_cell_length_b 7.7638(18)
_cell_length_c 17.8532(15)
_cell_measurement_reflns_used 3519
_cell_measurement_temperature 291(2)
_cell_measurement_theta_max 23.18
_cell_measurement_theta_min 2.21
_cell_volume 769.6(2)
_computing_cell_refinement 'SAINT (Bruker, 2000)'
_computing_data_collection 'SMART (Bruker, 2000)'
_computing_data_reduction 'SAINT (Bruker, 2000)'
_computing_molecular_graphics 'SHELXTL (Sheldrick, 2008)'
_computing_publication_material 'SHELXTL (Sheldrick, 2008)'
_computing_structure_refinement 'SHELXTL (Sheldrick, 2008)'
_computing_structure_solution 'SHELXTL (Sheldrick, 2008)'
_diffrn_ambient_temperature 291(2)
_diffrn_measured_fraction_theta_full 1.000
_diffrn_measured_fraction_theta_max 1.000
_diffrn_measurement_device_type 'Bruker SMART APEX CCD'
_diffrn_measurement_method '\f and \w'
_diffrn_radiation_monochromator graphite
_diffrn_radiation_source 'sealed tube'
_diffrn_radiation_type MoK\a
_diffrn_radiation_wavelength 0.71073
_diffrn_reflns_av_R_equivalents 0.0495
_diffrn_reflns_av_sigmaI/netI 0.0680
_diffrn_reflns_limit_h_max 7
_diffrn_reflns_limit_h_min -7
_diffrn_reflns_limit_k_max 9
_diffrn_reflns_limit_k_min -9
_diffrn_reflns_limit_l_max 21
_diffrn_reflns_limit_l_min -21
_diffrn_reflns_number 8564
_diffrn_reflns_theta_full 25.99
_diffrn_reflns_theta_max 25.99
_diffrn_reflns_theta_min 1.16
_exptl_absorpt_coefficient_mu 0.085
_exptl_absorpt_correction_T_max 0.9816
_exptl_absorpt_correction_T_min 0.9766
_exptl_absorpt_correction_type multi-scan
_exptl_absorpt_process_details '(SADABS; Bruker, 2000)'
_exptl_crystal_colour Colourless
_exptl_crystal_density_diffrn 1.192
_exptl_crystal_density_method 'not measured'
_exptl_crystal_description block
_exptl_crystal_F_000 296
_exptl_crystal_size_max 0.28
_exptl_crystal_size_mid 0.24
_exptl_crystal_size_min 0.22
_refine_diff_density_max 0.161
_refine_diff_density_min -0.150
_refine_ls_extinction_coef 0.017(3)
_refine_ls_extinction_expression Fc^*^=kFc[1+0.001xFc^2^\l^3^/sin(2\q)]^-1/4^
_refine_ls_extinction_method 'SHELXTL (Sheldrick, 2008)'
_refine_ls_goodness_of_fit_ref 1.067
_refine_ls_hydrogen_treatment constr
_refine_ls_matrix_type full
_refine_ls_number_constraints 0
_refine_ls_number_parameters 185
_refine_ls_number_reflns 3033
_refine_ls_number_restraints 0
_refine_ls_restrained_S_all 1.067
_refine_ls_R_factor_all 0.0861
_refine_ls_R_factor_gt 0.0495
_refine_ls_shift/su_max 0.000
_refine_ls_shift/su_mean 0.000
_refine_ls_structure_factor_coef Fsqd
_refine_ls_weighting_details 'calc w=1/[\s^2^(Fo^2^)+(0.03P)^2^] where P=(Fo^2^+2Fc^2^)/3'
_refine_ls_weighting_scheme calc
_refine_ls_wR_factor_gt 0.0904
_refine_ls_wR_factor_ref 0.0993
_reflns_number_gt 1726
_reflns_number_total 3033
_reflns_threshold_expression I>2\s(I)
_cod_data_source_file bh2342.cif
_cod_data_source_block I
_cod_database_code 2229577
_cod_database_fobs_code 2229577

loop_
_symmetry_equiv_pos_as_xyz
'x, y, z'
'-x, -y, -z'

loop_
_atom_site_type_symbol
_atom_site_label
_atom_site_fract_x
_atom_site_fract_y
_atom_site_fract_z
_atom_site_U_iso_or_equiv
_atom_site_adp_type
_atom_site_calc_flag
_atom_site_refinement_flags
_atom_site_occupancy
_atom_site_disorder_assembly
_atom_site_disorder_group
C C1 0.9743(3) 0.8135(3) 0.22191(11) 0.0424(5) Uani d . 1 . .
C C2 0.8295(4) 0.7260(3) 0.19182(11) 0.0473(5) Uani d . 1 . .
H H2 0.7199 0.6823 0.2226 0.057 Uiso calc R 1 . .
C C3 0.8438(4) 0.7019(3) 0.11675(11) 0.0463(5) Uani d . 1 . .
H H3 0.7450 0.6411 0.0978 0.056 Uiso calc R 1 . .
C C4 1.0006(4) 0.7658(3) 0.07023(12) 0.0464(5) Uani d . 1 . .
H H4 1.0075 0.7507 0.0195 0.056 Uiso calc R 1 . .
C C5 1.1474(3) 0.8521(3) 0.09850(11) 0.0463(5) Uani d . 1 . .
H H5 1.2557 0.8957 0.0671 0.056 Uiso calc R 1 . .
C C6 1.1361(3) 0.8750(3) 0.17330(11) 0.0436(5) Uani d . 1 . .
H H6 1.2389 0.9329 0.1920 0.052 Uiso calc R 1 . .
C C7 0.9534(4) 0.8488(3) 0.30314(11) 0.0411(5) Uani d . 1 . .
H H7 0.8304 0.7949 0.3272 0.049 Uiso calc R 1 . .
C C8 0.8736(3) 1.0549(3) 0.30396(11) 0.0400(5) Uani d . 1 . .
H H8A 0.8589 1.0774 0.3560 0.048 Uiso calc R 1 . .
H H8B 0.9929 1.1111 0.2802 0.048 Uiso calc R 1 . .
C C9 0.6410(3) 1.1362(3) 0.26269(11) 0.0411(5) Uani d . 1 . .
C C10 0.4381(4) 1.3543(3) 0.16176(11) 0.0488(5) Uani d . 1 . .
H H10A 0.4133 1.4844 0.1540 0.059 Uiso calc R 1 . .
H H10B 0.3032 1.3256 0.1887 0.059 Uiso calc R 1 . .
C C11 0.4545(4) 1.2916(3) 0.08822(11) 0.0470(5) Uani d . 1 . .
H H11A 0.5764 1.3323 0.0593 0.070 Uiso calc R 1 . .
H H11B 0.3048 1.3394 0.0612 0.070 Uiso calc R 1 . .
H H11C 0.4931 1.1621 0.0960 0.070 Uiso calc R 1 . .
C C12 1.1855(3) 0.7662(3) 0.34946(11) 0.0409(5) Uani d . 1 . .
H H12 1.3046 0.8279 0.3281 0.049 Uiso calc R 1 . .
C C13 1.2830(3) 0.5652(3) 0.34769(11) 0.0441(5) Uani d . 1 . .
C C14 1.1213(4) 0.4433(3) 0.36507(12) 0.0490(5) Uani d . 1 . .
H H14A 1.2115 0.3200 0.3675 0.074 Uiso calc R 1 . .
H H14B 1.0003 0.4717 0.3259 0.074 Uiso calc R 1 . .
H H14C 1.0483 0.4599 0.4130 0.074 Uiso calc R 1 . .
C C15 1.1577(4) 0.7879(3) 0.43302(12) 0.0498(5) Uani d . 1 . .
C C16 1.3691(4) 0.8014(3) 0.47412(12) 0.0471(5) Uani d . 1 . .
H H16A 1.3837 0.9232 0.4638 0.071 Uiso calc R 1 . .
H H16B 1.5089 0.7214 0.4577 0.071 Uiso calc R 1 . .
H H16C 1.3520 0.7683 0.5276 0.071 Uiso calc R 1 . .
O O1 0.4638(2) 1.0866(2) 0.27737(8) 0.0483(4) Uani d . 1 . .
O O2 0.6542(2) 1.2691(2) 0.20664(8) 0.0509(4) Uani d . 1 . .
O O3 1.4918(2) 0.50694(19) 0.33553(7) 0.0458(4) Uani d . 1 . .
O O4 0.9718(2) 0.7909(2) 0.46421(8) 0.0488(4) Uani d . 1 . .

loop_
_atom_site_aniso_label
_atom_site_aniso_U_11
_atom_site_aniso_U_22
_atom_site_aniso_U_33
_atom_site_aniso_U_12
_atom_site_aniso_U_13
_atom_site_aniso_U_23
C1 0.0433(11) 0.0391(11) 0.0406(10) -0.0055(9) -0.0051(8) -0.0021(8)
C2 0.0545(12) 0.0471(13) 0.0438(11) -0.0141(10) -0.0010(9) -0.0156(9)
C3 0.0473(12) 0.0497(12) 0.0450(11) -0.0135(10) -0.0033(9) -0.0146(9)
C4 0.0454(11) 0.0485(12) 0.0480(12) -0.0147(10) -0.0068(9) -0.0103(9)
C5 0.0433(12) 0.0503(13) 0.0472(12) -0.0173(10) 0.0016(9) -0.0047(9)
C6 0.0412(11) 0.0426(12) 0.0476(12) -0.0110(9) -0.0007(9) -0.0080(9)
C7 0.0464(11) 0.0380(11) 0.0403(11) -0.0132(9) 0.0007(8) -0.0061(8)
C8 0.0374(10) 0.0419(11) 0.0428(11) -0.0108(9) 0.0021(8) -0.0122(9)
C9 0.0432(12) 0.0350(11) 0.0471(11) -0.0120(9) 0.0015(9) -0.0095(8)
C10 0.0559(13) 0.0427(12) 0.0440(11) -0.0128(10) -0.0086(9) 0.0062(9)
C11 0.0435(11) 0.0469(12) 0.0532(12) -0.0131(9) -0.0146(9) -0.0118(10)
C12 0.0341(10) 0.0470(12) 0.0445(11) -0.0182(9) 0.0047(8) -0.0034(9)
C13 0.0344(11) 0.0526(12) 0.0452(11) -0.0115(9) 0.0020(8) -0.0066(9)
C14 0.0525(13) 0.0453(13) 0.0474(12) -0.0148(10) 0.0069(9) 0.0013(10)
C15 0.0417(12) 0.0572(14) 0.0509(12) -0.0127(10) -0.0015(10) -0.0095(10)
C16 0.0522(12) 0.0447(11) 0.0487(11) -0.0125(10) -0.0114(9) -0.0183(9)
O1 0.0402(8) 0.0558(9) 0.0467(8) -0.0135(7) -0.0032(6) 0.0010(7)
O2 0.0538(9) 0.0545(9) 0.0414(8) -0.0152(7) -0.0036(6) 0.0040(7)
O3 0.0435(8) 0.0476(9) 0.0474(8) -0.0082(6) 0.0065(6) -0.0177(6)
O4 0.0493(9) 0.0499(9) 0.0495(8) -0.0138(7) 0.0131(7) -0.0142(7)

loop_
_atom_type_symbol
_atom_type_description
_atom_type_scat_dispersion_real
_atom_type_scat_dispersion_imag
_atom_type_scat_source
C C 0.0033 0.0016 'International Tables Vol C Tables 4.2.6.8 and 6.1.1.4'
H H 0.0000 0.0000 'International Tables Vol C Tables 4.2.6.8 and 6.1.1.4'
O O 0.0106 0.0060 'International Tables Vol C Tables 4.2.6.8 and 6.1.1.4'

loop_
_geom_angle_atom_site_label_1
_geom_angle_atom_site_label_2
_geom_angle_atom_site_label_3
_geom_angle_site_symmetry_1
_geom_angle_site_symmetry_3
_geom_angle
_geom_angle_publ_flag
C2 C1 C6 . . 116.86(19) ?
C2 C1 C7 . . 121.89(19) ?
C6 C1 C7 . . 121.21(19) ?
C1 C2 C3 . . 121.2(2) ?
C1 C2 H2 . . 119.4 ?
C3 C2 H2 . . 119.4 ?
C4 C3 C2 . . 120.8(2) ?
C4 C3 H3 . . 119.6 ?
C2 C3 H3 . . 119.6 ?
C3 C4 C5 . . 119.4(2) ?
C3 C4 H4 . . 120.3 ?
C5 C4 H4 . . 120.3 ?
C4 C5 C6 . . 120.2(2) ?
C4 C5 H5 . . 119.9 ?
C6 C5 H5 . . 119.9 ?
C5 C6 C1 . . 121.58(19) ?
C5 C6 H6 . . 119.2 ?
C1 C6 H6 . . 119.2 ?
C1 C7 C12 . . 112.74(16) ?
C1 C7 C8 . . 109.58(15) ?
C12 C7 C8 . . 109.89(15) ?
C1 C7 H7 . . 108.2 ?
C12 C7 H7 . . 108.2 ?
C8 C7 H7 . . 108.2 ?
C9 C8 C7 . . 110.65(15) ?
C9 C8 H8A . . 109.5 ?
C7 C8 H8A . . 109.5 ?
C9 C8 H8B . . 109.5 ?
C7 C8 H8B . . 109.5 ?
H8A C8 H8B . . 108.1 ?
O1 C9 O2 . . 124.06(18) ?
O1 C9 C8 . . 124.11(18) ?
O2 C9 C8 . . 111.82(16) ?
O2 C10 C11 . . 110.33(17) ?
O2 C10 H10A . . 109.6 ?
C11 C10 H10A . . 109.6 ?
O2 C10 H10B . . 109.6 ?
C11 C10 H10B . . 109.6 ?
H10A C10 H10B . . 108.1 ?
C10 C11 H11A . . 109.5 ?
C10 C11 H11B . . 109.5 ?
H11A C11 H11B . . 109.5 ?
C10 C11 H11C . . 109.5 ?
H11A C11 H11C . . 109.5 ?
H11B C11 H11C . . 109.5 ?
C13 C12 C15 . . 106.57(16) ?
C13 C12 C7 . . 113.03(16) ?
C15 C12 C7 . . 112.55(16) ?
C13 C12 H12 . . 108.2 ?
C15 C12 H12 . . 108.2 ?
C7 C12 H12 . . 108.2 ?
O3 C13 C14 . . 121.6(2) ?
O3 C13 C12 . . 119.19(18) ?
C14 C13 C12 . . 119.09(17) ?
C13 C14 H14A . . 109.5 ?
C13 C14 H14B . . 109.5 ?
H14A C14 H14B . . 109.5 ?
C13 C14 H14C . . 109.5 ?
H14A C14 H14C . . 109.5 ?
H14B C14 H14C . . 109.5 ?
O4 C15 C16 . . 121.6(2) ?
O4 C15 C12 . . 121.10(18) ?
C16 C15 C12 . . 117.33(19) ?
C15 C16 H16A . . 109.5 ?
C15 C16 H16B . . 109.5 ?
H16A C16 H16B . . 109.5 ?
C15 C16 H16C . . 109.5 ?
H16A C16 H16C . . 109.5 ?
H16B C16 H16C . . 109.5 ?
C9 O2 C10 . . 116.13(15) ?

loop_
_geom_bond_atom_site_label_1
_geom_bond_atom_site_label_2
_geom_bond_site_symmetry_2
_geom_bond_distance
_geom_bond_publ_flag
C1 C2 . 1.374(3) ?
C1 C6 . 1.393(3) ?
C1 C7 . 1.515(3) ?
C2 C3 . 1.380(3) ?
C2 H2 . 0.9300 ?
C3 C4 . 1.359(3) ?
C3 H3 . 0.9300 ?
C4 C5 . 1.360(3) ?
C4 H4 . 0.9300 ?
C5 C6 . 1.373(3) ?
C5 H5 . 0.9300 ?
C6 H6 . 0.9300 ?
C7 C12 . 1.532(3) ?
C7 C8 . 1.549(3) ?
C7 H7 . 0.9800 ?
C8 C9 . 1.491(3) ?
C8 H8A . 0.9700 ?
C8 H8B . 0.9700 ?
C9 O1 . 1.202(2) ?
C9 O2 . 1.337(2) ?
C10 O2 . 1.450(2) ?
C10 C11 . 1.464(3) ?
C10 H10A . 0.9700 ?
C10 H10B . 0.9700 ?
C11 H11A . 0.9600 ?
C11 H11B . 0.9600 ?
C11 H11C . 0.9600 ?
C12 C13 . 1.522(3) ?
C12 C15 . 1.528(3) ?
C12 H12 . 0.9800 ?
C13 O3 . 1.211(2) ?
C13 C14 . 1.495(3) ?
C14 H14A . 0.9600 ?
C14 H14B . 0.9600 ?
C14 H14C . 0.9600 ?
C15 O4 . 1.205(2) ?
C15 C16 . 1.479(3) ?
C16 H16A . 0.9600 ?
C16 H16B . 0.9600 ?
C16 H16C . 0.9600 ?

loop_
_geom_hbond_atom_site_label_D
_geom_hbond_atom_site_label_H
_geom_hbond_atom_site_label_A
_geom_hbond_site_symmetry_A
_geom_hbond_distance_DH
_geom_hbond_distance_HA
_geom_hbond_distance_DA
_geom_hbond_angle_DHA
_geom_hbond_publ_flag
C6 H6 O1 1_655 0.93 2.63 3.534(2) 165 yes
C8 H8B O1 1_655 0.97 2.70 3.525(2) 144 yes
C12 H12 O1 1_655 0.98 2.46 3.387(2) 157 yes
C14 H14C O4 2_766 0.96 2.72 3.405(2) 129 yes

loop_
_geom_torsion_atom_site_label_1
_geom_torsion_atom_site_label_2
_geom_torsion_atom_site_label_3
_geom_torsion_atom_site_label_4
_geom_torsion_site_symmetry_1
_geom_torsion_site_symmetry_2
_geom_torsion_site_symmetry_3
_geom_torsion_site_symmetry_4
_geom_torsion
_geom_torsion_publ_flag
C6 C1 C2 C3 . . . . -0.4(3) ?
C7 C1 C2 C3 . . . . 177.12(18) ?
C1 C2 C3 C4 . . . . -0.7(3) ?
C2 C3 C4 C5 . . . . 1.0(3) ?
C3 C4 C5 C6 . . . . -0.3(3) ?
C4 C5 C6 C1 . . . . -0.8(3) ?
C2 C1 C6 C5 . . . . 1.1(3) ?
C7 C1 C6 C5 . . . . -176.43(18) ?
C2 C1 C7 C12 . . . . 122.1(2) ?
C6 C1 C7 C12 . . . . -60.5(2) ?
C2 C1 C7 C8 . . . . -115.2(2) ?
C6 C1 C7 C8 . . . . 62.2(2) ?
C1 C7 C8 C9 . . . . 58.7(2) ?
C12 C7 C8 C9 . . . . -176.91(16) ?
C7 C8 C9 O1 . . . . 55.4(3) ?
C7 C8 C9 O2 . . . . -123.67(17) ?
C1 C7 C12 C13 . . . . -54.2(2) ?
C8 C7 C12 C13 . . . . -176.77(16) ?
C1 C7 C12 C15 . . . . -175.02(18) ?
C8 C7 C12 C15 . . . . 62.4(2) ?
C15 C12 C13 O3 . . . . -102.9(2) ?
C7 C12 C13 O3 . . . . 132.96(18) ?
C15 C12 C13 C14 . . . . 73.9(2) ?
C7 C12 C13 C14 . . . . -50.2(2) ?
C13 C12 C15 O4 . . . . -93.4(2) ?
C7 C12 C15 O4 . . . . 31.0(3) ?
C13 C12 C15 C16 . . . . 85.4(2) ?
C7 C12 C15 C16 . . . . -150.14(18) ?
O1 C9 O2 C10 . . . . -0.5(3) ?
C8 C9 O2 C10 . . . . 178.60(17) ?
C11 C10 O2 C9 . . . . -103.9(2) ?
